data_4119164
loop_
_publ_author_name
'Viktor Bagutski'
'Alessandro Del Grosso'
'Josue Ayuso Carrillo'
'Ian A. Cade'
'Matthew D. Helm'
'James R. Lawson'
'Paul J. Singleton'
'Sophia A. Solomon'
'Tommaso Marcelli'
'Michael J. Ingleson'

_publ_section_title
;
 Mechanistic Studies into Amine-Mediated Electrophilic Arene Borylation
 and Its Application in MIDA Boronate Synthesis
;
_journal_name_full 'Journal of the American Chemical Society'
_journal_page_first 474
_journal_page_last 487
_journal_paper_doi 10.1021/ja3100963
_journal_volume 135
_journal_year 2013
_chemical_formula_moiety 'C9 H9 Al Cl3 N, 0.5 (C6 H6)'
_chemical_formula_sum 'C12 H12 Al Cl3 N'
_chemical_formula_weight 303.56
_chemical_name_systematic
; 
 ? 
;
_space_group_IT_number 14
_symmetry_cell_setting monoclinic
_symmetry_space_group_name_Hall '-P 2yn'
_symmetry_space_group_name_H-M 'P 1 21/n 1'
_atom_sites_solution_hydrogens geom
_atom_sites_solution_primary direct
_atom_sites_solution_secondary difmap
_audit_creation_method SHELXL-97
_cell_angle_alpha 90.00
_cell_angle_beta 107.11(3)
_cell_angle_gamma 90.00
_cell_formula_units_Z 4
_cell_length_a 9.358(2)
_cell_length_b 12.215(3)
_cell_length_c 12.764(3)
_cell_measurement_reflns_used 2910
_cell_measurement_temperature 100(2)
_cell_measurement_theta_max 28.3009
_cell_measurement_theta_min 3.1613
_cell_volume 1394.5(6)
_computing_cell_refinement
;
CrysAlisPro, Oxford Diffraction Ltd.,
Version 1.171.33.52 (release 06-11-2009 CrysAlis171 .NET)
(compiled Nov  6 2009,16:24:50)
;
_computing_data_collection
;
CrysAlisPro, Oxford Diffraction Ltd.,
Version 1.171.33.52 (release 06-11-2009 CrysAlis171 .NET)
(compiled Nov  6 2009,16:24:50)
;
_computing_data_reduction
;
CrysAlisPro, Oxford Diffraction Ltd.,
Version 1.171.33.52 (release 06-11-2009 CrysAlis171 .NET)
(compiled Nov  6 2009,16:24:50)
;
_computing_structure_refinement 'SHELXL-97 (Sheldrick, 1997)'
_computing_structure_solution 'SHELXS-97 (Sheldrick, 1990)'
_diffrn_ambient_temperature 100(2)
_diffrn_detector_area_resol_mean 8.336
_diffrn_measured_fraction_theta_full 0.997
_diffrn_measured_fraction_theta_max 0.997
_diffrn_measurement_device_type 'Xcalibur, Sapphire2, large Be window'
_diffrn_measurement_method '\w scans'
_diffrn_radiation_monochromator graphite
_diffrn_radiation_source 'fine-focus sealed tube'
_diffrn_radiation_type MoK\a
_diffrn_radiation_wavelength 0.71073
_diffrn_reflns_av_R_equivalents 0.1616
_diffrn_reflns_av_sigmaI/netI 0.1103
_diffrn_reflns_limit_h_max 8
_diffrn_reflns_limit_h_min -11
_diffrn_reflns_limit_k_max 14
_diffrn_reflns_limit_k_min -12
_diffrn_reflns_limit_l_max 15
_diffrn_reflns_limit_l_min -11
_diffrn_reflns_number 7446
_diffrn_reflns_theta_full 25.02
_diffrn_reflns_theta_max 25.02
_diffrn_reflns_theta_min 3.73
_exptl_absorpt_coefficient_mu 0.696
_exptl_absorpt_correction_T_max 1.00000
_exptl_absorpt_correction_T_min 0.33751
_exptl_absorpt_correction_type multi-scan
_exptl_absorpt_process_details
;
CrysAlisPro, Oxford Diffraction Ltd.,
Version 1.171.33.52 (release 06-11-2009 CrysAlis171 .NET)
(compiled Nov  6 2009,16:24:50)
empirical absorption correction using spherical harmonics,
 implemented in SCALE3 ABSPACK scaling algorithm.
;
_exptl_crystal_colour colourless
_exptl_crystal_density_diffrn 1.446
_exptl_crystal_description block
_exptl_crystal_F_000 620
_exptl_crystal_size_max 0.5
_exptl_crystal_size_mid 0.4
_exptl_crystal_size_min 0.3
_refine_diff_density_max 1.259
_refine_diff_density_min -0.881
_refine_diff_density_rms 0.209
_refine_ls_extinction_method none
_refine_ls_goodness_of_fit_ref 1.149
_refine_ls_hydrogen_treatment mixed
_refine_ls_matrix_type full
_refine_ls_number_parameters 159
_refine_ls_number_reflns 2444
_refine_ls_number_restraints 0
_refine_ls_restrained_S_all 1.149
_refine_ls_R_factor_all 0.1494
_refine_ls_R_factor_gt 0.1167
_refine_ls_shift/su_max 0.000
_refine_ls_shift/su_mean 0.000
_refine_ls_structure_factor_coef Fsqd
_refine_ls_weighting_details 'calc w=1/[\s^2^(Fo^2^)+(0.1433P)^2^+10.4757P] where P=(Fo^2^+2Fc^2^)/3'
_refine_ls_weighting_scheme calc
_refine_ls_wR_factor_gt 0.2823
_refine_ls_wR_factor_ref 0.3003
_reflns_number_gt 1743
_reflns_number_total 2444
_reflns_threshold_expression >2sigma(I)
_cod_data_source_file ja3100963_si_002_5.cif
_cod_data_source_block omji138
_cod_database_code 4119164

loop_
_symmetry_equiv_pos_as_xyz
'x, y, z'
'-x+1/2, y+1/2, -z+1/2'
'-x, -y, -z'
'x-1/2, -y-1/2, z-1/2'

loop_
_atom_site_label
_atom_site_type_symbol
_atom_site_fract_x
_atom_site_fract_y
_atom_site_fract_z
_atom_site_U_iso_or_equiv
_atom_site_adp_type
_atom_site_occupancy
_atom_site_symmetry_multiplicity
_atom_site_calc_flag
_atom_site_refinement_flags
Cl01 Cl 0.9478(2) 0.0409(2) 0.84067(18) 0.0280(6) Uani 1 1 d .
Cl02 Cl 1.1354(2) -0.11409(19) 0.68344(19) 0.0277(6) Uani 1 1 d .
Cl03 Cl 1.0833(2) 0.16449(19) 0.64034(18) 0.0269(6) Uani 1 1 d .
Al1 Al 0.9928(3) 0.0206(2) 0.6880(2) 0.0197(7) Uani 1 1 d .
N1 N 0.6279(7) -0.0677(6) 0.6623(6) 0.0201(16) Uani 1 1 d .
C4 C 0.6928(9) 0.0785(7) 0.5765(7) 0.0189(18) Uani 1 1 d .
C3 C 0.7905(9) -0.0141(8) 0.5711(7) 0.0216(19) Uani 1 1 d .
C9 C 0.5971(9) 0.0436(7) 0.6372(7) 0.0200(19) Uani 1 1 d .
C8 C 0.4928(10) 0.1096(8) 0.6623(7) 0.027(2) Uani 1 1 d .
H8 H 0.4301 0.0841 0.7036 0.033 Uiso 1 1 calc R
C1 C 0.5597(10) -0.1308(8) 0.7312(8) 0.030(2) Uani 1 1 d .
H1A H 0.5984 -0.2058 0.7380 0.045 Uiso 1 1 calc R
H1B H 0.4510 -0.1321 0.6981 0.045 Uiso 1 1 calc R
H1C H 0.5835 -0.0971 0.8040 0.045 Uiso 1 1 calc R
C7 C 0.4854(10) 0.2158(9) 0.6234(8) 0.032(2) Uani 1 1 d .
H7 H 0.4139 0.2646 0.6373 0.039 Uiso 1 1 calc R
C5 C 0.6835(10) 0.1868(7) 0.5417(7) 0.027(2) Uani 1 1 d .
H5 H 0.7483 0.2139 0.5027 0.032 Uiso 1 1 calc R
C2 C 0.7350(9) -0.1003(7) 0.6203(7) 0.0222(19) Uani 1 1 d .
H2 H 0.7698 -0.1737 0.6232 0.027 Uiso 1 1 calc R
C6 C 0.5792(10) 0.2534(8) 0.5647(8) 0.032(2) Uani 1 1 d .
H6 H 0.5707 0.3271 0.5399 0.038 Uiso 1 1 calc R
C100 C 0.3552(13) 0.9633(9) 0.9857(9) 0.041(3) Uani 1 1 d .
H100 H 0.2561 0.9385 0.9770 0.049 Uiso 1 1 calc R
C101 C 0.3807(13) 1.0614(10) 0.9436(9) 0.044(3) Uani 1 1 d .
H101 H 0.2981 1.1042 0.9032 0.053 Uiso 1 1 calc R
C117 C 0.4774(13) 0.9004(9) 1.0417(8) 0.040(3) Uani 1 1 d .
H117 H 0.4624 0.8307 1.0698 0.049 Uiso 1 1 calc R
H3 H 0.830(17) -0.045(12) 0.519(13) 0.08(5) Uiso 1 1 d .

loop_
_atom_site_aniso_label
_atom_site_aniso_U_11
_atom_site_aniso_U_22
_atom_site_aniso_U_33
_atom_site_aniso_U_23
_atom_site_aniso_U_13
_atom_site_aniso_U_12
Cl01 0.0288(12) 0.0358(14) 0.0218(11) -0.0057(10) 0.0110(9) -0.0030(9)
Cl02 0.0254(11) 0.0303(13) 0.0309(12) 0.0003(10) 0.0137(9) 0.0052(9)
Cl03 0.0261(11) 0.0249(12) 0.0340(12) -0.0007(10) 0.0156(9) -0.0029(9)
Al1 0.0173(12) 0.0225(14) 0.0216(13) -0.0032(11) 0.0093(10) -0.0014(10)
N1 0.015(3) 0.021(4) 0.023(4) -0.004(3) 0.004(3) -0.005(3)
C4 0.016(4) 0.021(5) 0.020(4) -0.004(4) 0.006(3) -0.001(3)
C3 0.021(4) 0.024(5) 0.021(4) -0.010(4) 0.009(4) -0.002(4)
C9 0.018(4) 0.025(5) 0.015(4) 0.001(4) 0.001(3) 0.005(3)
C8 0.024(4) 0.035(6) 0.024(5) 0.002(4) 0.006(4) 0.006(4)
C1 0.020(4) 0.039(6) 0.031(5) 0.007(4) 0.008(4) -0.004(4)
C7 0.025(5) 0.042(6) 0.026(5) -0.007(5) 0.002(4) 0.013(4)
C5 0.028(5) 0.024(5) 0.023(5) -0.004(4) 0.003(4) -0.006(4)
C2 0.020(4) 0.022(5) 0.023(4) -0.006(4) 0.003(4) -0.001(4)
C6 0.038(5) 0.021(5) 0.028(5) 0.011(4) -0.003(4) 0.006(4)
C100 0.041(6) 0.041(7) 0.037(6) -0.007(5) 0.008(5) 0.000(5)
C101 0.046(6) 0.050(7) 0.027(5) -0.012(5) -0.004(5) 0.021(5)
C117 0.059(7) 0.031(6) 0.027(5) 0.000(5) 0.004(5) -0.012(5)

loop_
_atom_type_symbol
_atom_type_description
_atom_type_scat_dispersion_real
_atom_type_scat_dispersion_imag
_atom_type_scat_source
C C 0.0033 0.0016 'International Tables Vol C Tables 4.2.6.8 and 6.1.1.4'
H H 0.0000 0.0000 'International Tables Vol C Tables 4.2.6.8 and 6.1.1.4'
N N 0.0061 0.0033 'International Tables Vol C Tables 4.2.6.8 and 6.1.1.4'
Al Al 0.0645 0.0514 'International Tables Vol C Tables 4.2.6.8 and 6.1.1.4'
Cl Cl 0.1484 0.1585 'International Tables Vol C Tables 4.2.6.8 and 6.1.1.4'

loop_
_geom_angle_atom_site_label_1
_geom_angle_atom_site_label_2
_geom_angle_atom_site_label_3
_geom_angle
_geom_angle_site_symmetry_1
_geom_angle_site_symmetry_3
C3 Al1 Cl03 108.7(3) . .
C3 Al1 Cl01 107.3(3) . .
Cl03 Al1 Cl01 111.74(14) . .
C3 Al1 Cl02 105.6(3) . .
Cl03 Al1 Cl02 109.06(13) . .
Cl01 Al1 Cl02 114.18(15) . .
C2 N1 C9 109.0(7) . .
C2 N1 C1 127.1(8) . .
C9 N1 C1 123.7(7) . .
C5 C4 C9 118.2(8) . .
C5 C4 C3 134.3(8) . .
C9 C4 C3 107.4(8) . .
C2 C3 C4 103.8(7) . .
C2 C3 Al1 102.2(6) . .
C4 C3 Al1 104.9(6) . .
C2 C3 H3 107(9) . .
C4 C3 H3 137(9) . .
Al1 C3 H3 97(9) . .
C8 C9 N1 128.7(8) . .
C8 C9 C4 124.1(8) . .
N1 C9 C4 107.2(7) . .
C9 C8 C7 115.5(8) . .
C9 C8 H8 122.3 . .
C7 C8 H8 122.3 . .
N1 C1 H1A 109.5 . .
N1 C1 H1B 109.5 . .
H1A C1 H1B 109.5 . .
N1 C1 H1C 109.5 . .
H1A C1 H1C 109.5 . .
H1B C1 H1C 109.5 . .
C8 C7 C6 122.0(9) . .
C8 C7 H7 119.0 . .
C6 C7 H7 119.0 . .
C6 C5 C4 118.7(9) . .
C6 C5 H5 120.7 . .
C4 C5 H5 120.7 . .
N1 C2 C3 112.2(8) . .
N1 C2 H2 123.9 . .
C3 C2 H2 123.9 . .
C5 C6 C7 121.6(9) . .
C5 C6 H6 119.2 . .
C7 C6 H6 119.2 . .
C101 C100 C117 118.4(11) . .
C101 C100 H100 120.8 . .
C117 C100 H100 120.8 . .
C100 C101 C117 121.4(10) . 3_677
C100 C101 H101 119.3 . .
C117 C101 H101 119.3 3_677 .
C101 C117 C100 120.1(10) 3_677 .
C101 C117 H117 119.9 3_677 .
C100 C117 H117 119.9 . .

loop_
_geom_bond_atom_site_label_1
_geom_bond_atom_site_label_2
_geom_bond_distance
_geom_bond_site_symmetry_2
Cl01 Al1 2.126(3) .
Cl02 Al1 2.130(3) .
Cl03 Al1 2.116(3) .
Al1 C3 2.080(9) .
N1 C2 1.330(11) .
N1 C9 1.407(11) .
N1 C1 1.450(11) .
C4 C5 1.390(13) .
C4 C9 1.411(12) .
C4 C3 1.468(12) .
C3 C2 1.403(13) .
C3 H3 0.93(15) .
C9 C8 1.375(12) .
C8 C7 1.383(14) .
C8 H8 0.9500 .
C1 H1A 0.9800 .
C1 H1B 0.9800 .
C1 H1C 0.9800 .
C7 C6 1.390(14) .
C7 H7 0.9500 .
C5 C6 1.367(13) .
C5 H5 0.9500 .
C2 H2 0.9500 .
C6 H6 0.9500 .
C100 C101 1.363(17) .
C100 C117 1.389(16) .
C100 H100 0.9500 .
C101 C117 1.367(16) 3_677
C101 H101 0.9500 .
C117 C101 1.367(16) 3_677
C117 H117 0.9500 .

loop_
_geom_torsion_atom_site_label_1
_geom_torsion_atom_site_label_2
_geom_torsion_atom_site_label_3
_geom_torsion_atom_site_label_4
_geom_torsion
_geom_torsion_site_symmetry_4
C5 C4 C3 C2 -178.7(9) .
C9 C4 C3 C2 5.6(9) .
C5 C4 C3 Al1 74.4(11) .
C9 C4 C3 Al1 -101.3(7) .
Cl03 Al1 C3 C2 -172.2(5) .
Cl01 Al1 C3 C2 -51.2(6) .
Cl02 Al1 C3 C2 71.0(6) .
Cl03 Al1 C3 C4 -64.1(6) .
Cl01 Al1 C3 C4 56.9(6) .
Cl02 Al1 C3 C4 179.1(5) .
C2 N1 C9 C8 178.5(8) .
C1 N1 C9 C8 -6.2(13) .
C2 N1 C9 C4 -0.1(9) .
C1 N1 C9 C4 175.2(7) .
C5 C4 C9 C8 1.3(13) .
C3 C4 C9 C8 177.9(8) .
C5 C4 C9 N1 180.0(7) .
C3 C4 C9 N1 -3.5(9) .
N1 C9 C8 C7 -178.1(8) .
C4 C9 C8 C7 0.3(13) .
C9 C8 C7 C6 -1.2(13) .
C9 C4 C5 C6 -2.1(12) .
C3 C4 C5 C6 -177.4(9) .
C9 N1 C2 C3 3.9(10) .
C1 N1 C2 C3 -171.2(8) .
C4 C3 C2 N1 -5.9(9) .
Al1 C3 C2 N1 103.1(7) .
C4 C5 C6 C7 1.3(13) .
C8 C7 C6 C5 0.4(14) .
C117 C100 C101 C117 -2.0(18) 3_677
C101 C100 C117 C101 2.0(18) 3_677
